data_4321636
loop_
_publ_author_name
'Johannes Beck'
'Sylvia Hedderich'
'Klaus K\"ollisch'

_publ_section_title
;
 Hg3AsE4X (E = S, Se; X = Cl, Br, I), a Family of Isotypic Compounds with
 an Acentric, Layered Structure
;
_journal_name_full 'Inorganic Chemistry'
_journal_page_first 5847
_journal_page_last 5850
_journal_paper_doi 10.1021/ic0003527
_journal_volume 39
_journal_year 2000
_chemical_compound_source synthetic
_chemical_formula_sum 'As Hg3 I Se4'
_chemical_formula_weight 1119.43
_chemical_name_systematic
;
 ?
;
_space_group_IT_number 186
_symmetry_cell_setting hexagonal
_symmetry_space_group_name_Hall 'P 6c -2c'
_symmetry_space_group_name_H-M 'P 63 m c'
_atom_sites_solution_hydrogens geom
_atom_sites_solution_primary direct
_atom_sites_solution_secondary difmap
_audit_creation_date 2000-04-25T10:32:27-00:00
_audit_creation_method 'WinGX routine CIF_UPDATE'
_cell_angle_alpha 90
_cell_angle_beta 90
_cell_angle_gamma 120
_cell_formula_units_Z 2
_cell_length_a 7.6902(7)
_cell_length_b 7.6902(7)
_cell_length_c 9.9675(10)
_cell_measurement_temperature 293(2)
_cell_volume 510.50(8)
_computing_structure_refinement 'SHELXL-93 (Sheldrick, 1993)'
_diffrn_ambient_temperature 293(2)
_diffrn_measurement_device 'Stoe Image Plate Diffraction System'
_diffrn_radiation_monochromator graphite
_diffrn_radiation_type MoK\a
_diffrn_radiation_wavelength 0.71073
_diffrn_reflns_av_R_equivalents 0.097
_diffrn_reflns_av_sigmaI/netI 0.0401
_diffrn_reflns_limit_h_max 10
_diffrn_reflns_limit_h_min -10
_diffrn_reflns_limit_k_max 10
_diffrn_reflns_limit_k_min -10
_diffrn_reflns_limit_l_max 12
_diffrn_reflns_limit_l_min -12
_diffrn_reflns_number 3442
_diffrn_reflns_theta_max 27.98
_diffrn_reflns_theta_min 5.3
_exptl_absorpt_coefficient_mu 65.423
_exptl_crystal_colour 'dark red'
_exptl_crystal_density_diffrn 7.283
_exptl_crystal_F_000 924
_exptl_crystal_size_max 0.016
_exptl_crystal_size_mid 0.006
_exptl_crystal_size_min 0.006
_refine_diff_density_max 1.077
_refine_diff_density_min -1.516
_refine_diff_density_rms 0.288
_refine_ls_abs_structure_details 'Flack H D (1983), Acta Cryst. A39, 876-881'
_refine_ls_abs_structure_Flack 0.02(2)
_refine_ls_extinction_coef 0.0045(9)
_refine_ls_extinction_expression Fc^*^=kFc[1+0.001xFc^2^\l^3^/sin(2\q)]^-1/4^
_refine_ls_extinction_method SHELXL
_refine_ls_goodness_of_fit_all 1.435
_refine_ls_goodness_of_fit_gt 1.45
_refine_ls_matrix_type full
_refine_ls_number_parameters 23
_refine_ls_number_reflns 474
_refine_ls_number_restraints 1
_refine_ls_restrained_S_all 1.433
_refine_ls_restrained_S_obs 1.448
_refine_ls_R_factor_all 0.0327
_refine_ls_R_factor_gt 0.0317
_refine_ls_shift/su_max 0
_refine_ls_shift/su_mean 0
_refine_ls_structure_factor_coef Fsqd
_refine_ls_weighting_details 'w=1/[\s^2^(Fo^2^)+(0.0399P)^2^+4.2147P] where P=(Fo^2^+2Fc^2^)/3'
_refine_ls_weighting_scheme calc
_refine_ls_wR_factor_all 0.1052
_refine_ls_wR_factor_gt 0.1046
_reflns_number_gt 460
_reflns_number_total 474
_reflns_threshold_expression >2sigma(I)
_cod_data_source_file ic0003527_4.cif
_cod_data_source_block hgassei
_cod_depositor_comments
;
The following automatic conversions were performed:

'_refine_ls_weighting_scheme' value 'calc
w=1/[\s^2^(Fo^2^)+(0.0399P)^2^+4.2147P] where P=(Fo^2^+2Fc^2^)/3' was
changed to 'calc'. New tag '_refine_ls_weighting_details' was
created. The value of the new tag was set to
'w=1/[\s^2^(Fo^2^)+(0.0399P)^2^+4.2147P] where P=(Fo^2^+2Fc^2^)/3'.

Automatic conversion script
Id: cif_fix_values 3143 2015-03-26 13:38:13Z robertas 
;
_cod_database_code 4321636

loop_
_symmetry_equiv_pos_as_xyz
'x, y, z'
'x-y, x, z+1/2'
'-y, x-y, z'
'-x, -y, z+1/2'
'-x+y, -x, z'
'y, -x+y, z+1/2'
'-y, -x, z'
'-x, -x+y, z+1/2'
'-x+y, y, z'
'y, x, z+1/2'
'x, x-y, z'
'x-y, -y, z+1/2'

loop_
_atom_site_label
_atom_site_type_symbol
_atom_site_fract_x
_atom_site_fract_y
_atom_site_fract_z
_atom_site_U_iso_or_equiv
_atom_site_adp_type
_atom_site_occupancy
_atom_site_calc_flag
_atom_site_refinement_flags
_atom_site_disorder_group
I I 0.6667 0.3333 0.0224(3) 0.0231(5) Uani 1 d S .
Hg Hg 0.49648(6) -0.00704(13) 0.24424(14) 0.0327(4) Uani 1 d S .
Se1 Se 0.3019(2) 0.15096(12) 0.3632(3) 0.0200(4) Uani 1 d S .
Se2 Se 0.3333 -0.3333 0.1082(4) 0.0210(7) Uani 1 d S .
As As 0 0 0.2317(4) 0.0187(7) Uani 1 d S .

loop_
_atom_site_aniso_label
_atom_site_aniso_U_11
_atom_site_aniso_U_22
_atom_site_aniso_U_33
_atom_site_aniso_U_23
_atom_site_aniso_U_13
_atom_site_aniso_U_12
I 0.0245(7) 0.0245(7) 0.0203(10) 0 0 0.0123(4)
Hg 0.0225(4) 0.0220(4) 0.0534(7) -0.0075(3) -0.0038(2) 0.0110(2)
Se1 0.0145(7) 0.0170(6) 0.0275(9) 0.0003(3) 0.0007(6) 0.0073(4)
Se2 0.0214(10) 0.0214(10) 0.020(2) 0 0 0.0107(5)
As 0.0177(10) 0.0177(10) 0.021(2) 0 0 0.0088(5)

loop_
_atom_type_symbol
_atom_type_description
_atom_type_scat_dispersion_real
_atom_type_scat_dispersion_imag
_atom_type_scat_source
Hg Hg -2.389 9.227 'International Tables Vol C Tables 4.2.6.8 and 6.1.1.4'
As As 0.05 2.006 'International Tables Vol C Tables 4.2.6.8 and 6.1.1.4'
Se Se -0.093 2.226 'International Tables Vol C Tables 4.2.6.8 and 6.1.1.4'
I I -0.474 1.812 'International Tables Vol C Tables 4.2.6.8 and 6.1.1.4'

loop_
_geom_angle_atom_site_label_1
_geom_angle_atom_site_label_2
_geom_angle_atom_site_label_3
_geom_angle
_geom_angle_site_symmetry_1
_geom_angle_site_symmetry_3
_geom_angle_publ_flag
Hg I Hg 76.62(7) . 3_655 ?
Hg I Hg 76.62(7) . 5_665 ?
Hg I Hg 76.62(7) 3_655 5_665 ?
Hg I Hg 140.39(2) . 6_664 ?
Hg I Hg 96.199(12) 3_655 6_664 ?
Hg I Hg 140.39(2) 5_665 6_664 ?
Hg I Hg 96.199(13) . 4_654 ?
Hg I Hg 140.39(2) 3_655 4_654 ?
Hg I Hg 140.39(2) 5_665 4_654 ?
Hg I Hg 64.58(6) 6_664 4_654 ?
Hg I Hg 140.39(2) . 2_554 ?
Hg I Hg 140.39(2) 3_655 2_554 ?
Hg I Hg 96.199(13) 5_665 2_554 ?
Hg I Hg 64.58(6) 6_664 2_554 ?
Hg I Hg 64.58(6) 4_654 2_554 ?
Se2 Hg Se1 125.25(4) . 3_655 ?
Se2 Hg Se1 125.25(4) . . ?
Se1 Hg Se1 106.01(10) 3_655 . ?
Se2 Hg I 103.75(12) . . ?
Se1 Hg I 91.62(5) 3_655 . ?
Se1 Hg I 91.62(5) . . ?
Se2 Hg I 83.88(7) . 2_545 ?
Se1 Hg I 83.81(7) 3_655 2_545 ?
Se1 Hg I 83.81(7) . 2_545 ?
I Hg I 172.38(8) . 2_545 ?
As Se1 Hg 99.59(12) . . ?
As Se1 Hg 99.59(12) . 5_665 ?
Hg Se1 Hg 96.37(9) . 5_665 ?
As Se1 Se2 167.93(14) . 2 ?
Hg Se1 Se2 88.40(6) . 2 ?
Hg Se1 Se2 88.40(6) 5_665 2 ?
As Se1 Se1 43.48(8) . 5 ?
Hg Se1 Se1 93.06(3) . 5 ?
Hg Se1 Se1 143.01(5) 5_665 5 ?
Se2 Se1 Se1 127.64(4) 2 5 ?
As Se1 Se1 43.48(8) . 3 ?
Hg Se1 Se1 143.01(5) . 3 ?
Hg Se1 Se1 93.06(3) 5_665 3 ?
Se2 Se1 Se1 127.64(4) 2 3 ?
Se1 Se1 Se1 60 5 3 ?
Hg Se2 Hg 94.57(11) . 3_545 ?
Hg Se2 Hg 94.57(11) . 5_655 ?
Hg Se2 Hg 94.57(11) 3_545 5_655 ?
Hg Se2 Se1 94.37(5) . 6_554 ?
Hg Se2 Se1 94.37(5) 3_545 6_554 ?
Hg Se2 Se1 166.81(12) 5_655 6_554 ?
Hg Se2 Se1 166.81(12) . 2_544 ?
Hg Se2 Se1 94.37(5) 3_545 2_544 ?
Hg Se2 Se1 94.37(5) 5_655 2_544 ?
Se1 Se2 Se1 75.28(7) 6_554 2_544 ?
Hg Se2 Se1 94.37(5) . 4_654 ?
Hg Se2 Se1 166.81(12) 3_545 4_654 ?
Hg Se2 Se1 94.37(5) 5_655 4_654 ?
Se1 Se2 Se1 75.28(7) 6_554 4_654 ?
Se1 Se2 Se1 75.28(7) 2_544 4_654 ?
Se1 As Se1 93.0(2) . 5 ?
Se1 As Se1 93.0(2) . 3 ?
Se1 As Se1 93.0(2) 5 3 ?

loop_
_geom_bond_atom_site_label_1
_geom_bond_atom_site_label_2
_geom_bond_distance
_geom_bond_site_symmetry_2
_geom_bond_publ_flag
I Hg 3.167(3) . ?
I Hg 3.167(3) 3_655 ?
I Hg 3.167(3) 5_665 ?
I Hg 3.523(3) 6_664 ?
I Hg 3.523(3) 4_654 ?
I Hg 3.523(3) 2_554 ?
Hg Se2 2.561(2) . ?
Hg Se1 2.634(2) 3_655 ?
Hg Se1 2.634(2) . ?
Hg I 3.523(3) 2_545 ?
Se1 As 2.400(3) . ?
Se1 Hg 2.634(2) 5_665 ?
Se1 Se2 3.445(3) 2 ?
Se1 Se1 3.483(3) 5 ?
Se1 Se1 3.483(3) 3 ?
Se2 Hg 2.561(2) 3_545 ?
Se2 Hg 2.561(2) 5_655 ?
Se2 Se1 3.445(3) 6_554 ?
Se2 Se1 3.445(3) 2_544 ?
Se2 Se1 3.445(3) 4_654 ?
As Se1 2.400(3) 5 ?
As Se1 2.400(3) 3 ?
